data_7117108
loop_
_publ_author_name
'Jiong-Peng Zhao'
'Song-De Han'
'Xue Jiang'
'Sui-Jun Liu'
'Ran Zhao'
'Ze Chang'
'Xian-He Bu'

_publ_section_title
;
 A heterometallic strategy to achieve a large magnetocaloric effect in
 polymeric 3d complexes
;
_journal_name_full Chem.Commun.
_journal_page_first 8288
_journal_paper_doi 10.1039/C5cc00915D
_journal_volume 51
_journal_year 2015
_chemical_formula_sum 'C8 H14 Cr Mn N O12'
_chemical_formula_weight 423.14
_chemical_name_systematic
; 
 ? 
;
_space_group_IT_number 163
_symmetry_cell_setting trigonal
_symmetry_space_group_name_Hall '-P 3 2c'
_symmetry_space_group_name_H-M 'P -3 1 c'
_atom_sites_solution_hydrogens geom
_atom_sites_solution_primary direct
_atom_sites_solution_secondary difmap
_audit_creation_method SHELXL-97
_audit_update_record
;
2015-03-06 deposited with the CCDC.
2015-03-26 downloaded from the CCDC.
;
_cell_angle_alpha 90.00
_cell_angle_beta 90.00
_cell_angle_gamma 120.00
_cell_formula_units_Z 2
_cell_length_a 8.2865(12)
_cell_length_b 8.2865(12)
_cell_length_c 13.880(3)
_cell_measurement_reflns_used 7943
_cell_measurement_temperature 293(2)
_cell_measurement_theta_max 27.4
_cell_measurement_theta_min 3.2
_cell_volume 825.4(2)
_computing_cell_refinement RAPID-AUTO
_computing_data_collection 'RAPID-AUTO (Rigaku, 2004)'
_computing_data_reduction 'CrystalStructure (Rigaku/MSC'2004)'
_computing_molecular_graphics 'SHELXTL (Bruker, 1998)'
_computing_publication_material SHELXTL
_computing_structure_refinement SHELXL-97
_computing_structure_solution SHELXS-97
_diffrn_ambient_temperature 293(2)
_diffrn_measured_fraction_theta_full 0.997
_diffrn_measured_fraction_theta_max 0.997
_diffrn_measurement_device_type 'Rigaku R-AXIS RAPID IP'
_diffrn_measurement_method '\w scans'
_diffrn_radiation_monochromator graphite
_diffrn_radiation_source 'fine-focus sealed tube'
_diffrn_radiation_type MoK\a
_diffrn_radiation_wavelength 0.71073
_diffrn_reflns_av_R_equivalents 0.0356
_diffrn_reflns_av_unetI/netI 0.0129
_diffrn_reflns_limit_h_max 10
_diffrn_reflns_limit_h_min -10
_diffrn_reflns_limit_k_max 10
_diffrn_reflns_limit_k_min -10
_diffrn_reflns_limit_l_max 17
_diffrn_reflns_limit_l_min -17
_diffrn_reflns_number 8208
_diffrn_reflns_theta_full 27.42
_diffrn_reflns_theta_max 27.42
_diffrn_reflns_theta_min 3.20
_exptl_absorpt_coefficient_mu 1.481
_exptl_absorpt_correction_type none
_exptl_crystal_colour purple
_exptl_crystal_density_diffrn 1.703
_exptl_crystal_density_method 'not measured'
_exptl_crystal_description block
_exptl_crystal_F_000 428
_exptl_crystal_size_max 0.2
_exptl_crystal_size_mid 0.2
_exptl_crystal_size_min 0.18
_refine_diff_density_max 0.496
_refine_diff_density_min -0.435
_refine_diff_density_rms 0.077
_refine_ls_extinction_method none
_refine_ls_goodness_of_fit_ref 1.234
_refine_ls_hydrogen_treatment mixed
_refine_ls_matrix_type full
_refine_ls_number_parameters 40
_refine_ls_number_reflns 638
_refine_ls_number_restraints 6
_refine_ls_restrained_S_all 1.276
_refine_ls_R_factor_all 0.0356
_refine_ls_R_factor_gt 0.0333
_refine_ls_shift/su_max 0.000
_refine_ls_shift/su_mean 0.000
_refine_ls_structure_factor_coef Fsqd
_refine_ls_weighting_details 'calc w=1/[\s^2^(Fo^2^)+(0.0291P)^2^+1.1025P] where P=(Fo^2^+2Fc^2^)/3'
_refine_ls_weighting_scheme calc
_refine_ls_wR_factor_gt 0.0805
_refine_ls_wR_factor_ref 0.0817
_reflns_number_gt 611
_reflns_number_total 638
_reflns_threshold_expression >2sigma(I)
_cod_data_source_file c5cc00915d2.cif
_cod_data_source_block 1
_cod_original_sg_symbol_H-M P-31c
_cod_database_code 7117108

loop_
_symmetry_equiv_pos_as_xyz
'x, y, z'
'-y, x-y, z'
'-x+y, -x, z'
'-y, -x, -z+1/2'
'-x+y, y, -z+1/2'
'x, x-y, -z+1/2'
'-x, -y, -z'
'y, -x+y, -z'
'x-y, x, -z'
'y, x, z-1/2'
'x-y, -y, z-1/2'
'-x, -x+y, z-1/2'

loop_
_atom_site_label
_atom_site_type_symbol
_atom_site_fract_x
_atom_site_fract_y
_atom_site_fract_z
_atom_site_U_iso_or_equiv
_atom_site_adp_type
_atom_site_occupancy
_atom_site_symmetry_multiplicity
_atom_site_calc_flag
_atom_site_refinement_flags
_atom_site_disorder_assembly
_atom_site_disorder_group
Mn1 Mn 0.3333 0.6667 0.2500 0.0166(2) Uani 1 6 d S . .
Cr1 Cr 0.0000 0.0000 0.0000 0.0132(2) Uani 1 6 d S . .
O2 O 0.3386(3) 0.4496(3) 0.16470(14) 0.0368(5) Uani 1 1 d . . .
O1 O 0.2031(2) 0.1893(2) 0.08085(13) 0.0250(4) Uani 1 1 d . . .
C1 C 0.2092(4) 0.3307(4) 0.11665(18) 0.0296(6) Uani 1 1 d . . .
H1A H 0.1075 0.3471 0.1061 0.035 Uiso 1 1 calc R . .
C2 C 0.6667 0.3333 0.1603(17) 0.177(8) Uani 1 3 d S . .
H3 H 0.7212 0.4542 0.1092 0.212 Uiso 1 1 d R . .
N1 N 0.562(3) 0.2809(17) 0.2500 0.108(6) Uani 0.33 2 d SPU . .
H2 H 0.4819 0.1492 0.2500 0.130 Uiso 0.33 1 d PR . .

loop_
_atom_site_aniso_label
_atom_site_aniso_U_11
_atom_site_aniso_U_22
_atom_site_aniso_U_33
_atom_site_aniso_U_23
_atom_site_aniso_U_13
_atom_site_aniso_U_12
Mn1 0.0148(3) 0.0148(3) 0.0201(4) 0.000 0.000 0.00740(14)
Cr1 0.0120(3) 0.0120(3) 0.0157(4) 0.000 0.000 0.00601(14)
O2 0.0310(10) 0.0324(11) 0.0472(11) -0.0225(9) -0.0121(9) 0.0159(9)
O1 0.0220(9) 0.0208(8) 0.0324(9) -0.0094(7) -0.0074(7) 0.0107(7)
C1 0.0263(13) 0.0253(12) 0.0389(14) -0.0115(11) -0.0073(11) 0.0142(11)
C2 0.089(6) 0.089(6) 0.35(3) 0.000 0.000 0.044(3)
N1 0.097(9) 0.073(7) 0.162(11) 0.029(8) 0.000 0.048(5)

loop_
_atom_type_symbol
_atom_type_description
_atom_type_scat_dispersion_real
_atom_type_scat_dispersion_imag
_atom_type_scat_source
C C 0.0033 0.0016 'International Tables Vol C Tables 4.2.6.8 and 6.1.1.4'
H H 0.0000 0.0000 'International Tables Vol C Tables 4.2.6.8 and 6.1.1.4'
N N 0.0061 0.0033 'International Tables Vol C Tables 4.2.6.8 and 6.1.1.4'
O O 0.0106 0.0060 'International Tables Vol C Tables 4.2.6.8 and 6.1.1.4'
Cr Cr 0.3209 0.6236 'International Tables Vol C Tables 4.2.6.8 and 6.1.1.4'
Mn Mn 0.3368 0.7283 'International Tables Vol C Tables 4.2.6.8 and 6.1.1.4'

loop_
_geom_angle_atom_site_label_1
_geom_angle_atom_site_label_2
_geom_angle_atom_site_label_3
_geom_angle
_geom_angle_site_symmetry_1
_geom_angle_site_symmetry_3
O2 Mn1 O2 88.37(12) 6_565 3_565
O2 Mn1 O2 93.11(8) 6_565 5
O2 Mn1 O2 85.44(11) 3_565 5
O2 Mn1 O2 85.44(11) 6_565 2_665
O2 Mn1 O2 93.11(8) 3_565 2_665
O2 Mn1 O2 177.99(11) 5 2_665
O2 Mn1 O2 177.99(11) 6_565 .
O2 Mn1 O2 93.11(8) 3_565 .
O2 Mn1 O2 88.37(12) 5 .
O2 Mn1 O2 93.11(8) 2_665 .
O2 Mn1 O2 93.11(8) 6_565 4_665
O2 Mn1 O2 177.99(11) 3_565 4_665
O2 Mn1 O2 93.11(8) 5 4_665
O2 Mn1 O2 88.37(12) 2_665 4_665
O2 Mn1 O2 85.44(11) . 4_665
O1 Cr1 O1 180.00(13) . 7
O1 Cr1 O1 90.98(7) . 3
O1 Cr1 O1 89.02(7) 7 3
O1 Cr1 O1 90.98(7) . 2
O1 Cr1 O1 89.02(7) 7 2
O1 Cr1 O1 90.98(7) 3 2
O1 Cr1 O1 89.02(7) . 8
O1 Cr1 O1 90.98(7) 7 8
O1 Cr1 O1 89.02(7) 3 8
O1 Cr1 O1 180.00(10) 2 8
O1 Cr1 O1 89.02(7) . 9
O1 Cr1 O1 90.98(7) 7 9
O1 Cr1 O1 180.00(12) 3 9
O1 Cr1 O1 89.02(7) 2 9
O1 Cr1 O1 90.98(7) 8 9
C1 O2 Mn1 126.09(18) . .
C1 O1 Cr1 126.01(16) . .
O2 C1 O1 125.3(2) . .
O2 C1 H1A 117.4 . .
O1 C1 H1A 117.4 . .
N1 C2 N1 53.2(19) 2_655 3_665
N1 C2 N1 53.2(19) 2_655 .
N1 C2 N1 53.2(19) 3_665 .
N1 C2 H3 139.5 2_655 .
N1 C2 H3 98.1 3_665 .
N1 C2 H3 136.2 . .
N1 N1 N1 60.000(2) 3_665 2_655
N1 N1 C2 63.4(9) 3_665 4_665
N1 N1 C2 63.4(9) 2_655 4_665
N1 N1 C2 63.4(9) 3_665 .
N1 N1 C2 63.4(9) 2_655 .
C2 N1 C2 118(2) 4_665 .
N1 N1 H2 157.0 3_665 .
N1 N1 H2 97.0 2_655 .
C2 N1 H2 108.1 4_665 .
C2 N1 H2 108.1 . .

loop_
_geom_bond_atom_site_label_1
_geom_bond_atom_site_label_2
_geom_bond_distance
_geom_bond_site_symmetry_2
Mn1 O2 2.1722(18) 6_565
Mn1 O2 2.1722(18) 3_565
Mn1 O2 2.1722(18) 5
Mn1 O2 2.1722(18) 2_665
Mn1 O2 2.1722(18) .
Mn1 O2 2.1722(18) 4_665
Cr1 O1 1.9781(16) .
Cr1 O1 1.9781(16) 7
Cr1 O1 1.9781(16) 3
Cr1 O1 1.9781(16) 2
Cr1 O1 1.9781(16) 8
Cr1 O1 1.9781(16) 9
O2 C1 1.229(3) .
O1 C1 1.250(3) .
C1 H1A 0.9300 .
C2 N1 1.454(18) 2_655
C2 N1 1.454(18) 3_665
C2 N1 1.454(18) .
C2 H3 1.1217 .
N1 N1 1.30(4) 3_665
N1 N1 1.30(4) 2_655
N1 C2 1.454(18) 4_665
N1 H2 0.9524 .

loop_
_geom_torsion_atom_site_label_1
_geom_torsion_atom_site_label_2
_geom_torsion_atom_site_label_3
_geom_torsion_atom_site_label_4
_geom_torsion
_geom_torsion_site_symmetry_1
_geom_torsion_site_symmetry_2
_geom_torsion_site_symmetry_3
_geom_torsion_site_symmetry_4
O2 Mn1 O2 C1 -161.6(2) 6_565 . . .
O2 Mn1 O2 C1 -24.3(3) 3_565 . . .
O2 Mn1 O2 C1 61.1(2) 5 . . .
O2 Mn1 O2 C1 -117.5(2) 2_665 . . .
O2 Mn1 O2 C1 154.3(3) 4_665 . . .
O1 Cr1 O1 C1 -15.1(2) 7 . . .
O1 Cr1 O1 C1 -130.00(19) 3 . . .
O1 Cr1 O1 C1 -39.0(2) 2 . . .
O1 Cr1 O1 C1 141.0(2) 8 . . .
O1 Cr1 O1 C1 50.00(19) 9 . . .
Mn1 O2 C1 O1 -167.6(2) . . . .
Cr1 O1 C1 O2 -178.0(2) . . . .
N1 C2 N1 N1 68.0(6) 2_655 . . 3_665
N1 C2 N1 N1 -68.0(6) 3_665 . . 2_655
N1 C2 N1 C2 34.0(3) 2_655 . . 4_665
N1 C2 N1 C2 -34.0(3) 3_665 . . 4_665
